data_7013172
loop_
_publ_author_name
'Berry, John F.'
'Albert Cotton, F.'
'Murillo, Carlos A.'

_publ_section_title
;
 Making connections with molecular wires: extending tri-nickel chains
 with axial cyanide, dicyanamide, and phenylacetylide ligands
;
_journal_coden_ASTM DTARAF
_journal_issue 15
_journal_name_full 'Dalton Transactions'
_journal_page_first 3015
_journal_page_last 3021
_journal_paper_doi 10.1039/b305258c
_journal_year 2003
_chemical_formula_moiety Ni3(C10H8N3)4(CN)2,CH2Cl2
_chemical_formula_sum 'C43 H34 Cl2 N14 Ni3'
_chemical_formula_weight 993.87
_chemical_name_common Ni3(dpa)4(CN)2,CH2Cl2
_space_group_IT_number 34
_symmetry_cell_setting orthorhombic
_symmetry_space_group_name_Hall 'P 2 -2n'
_symmetry_space_group_name_H-M 'P n n 2'
_atom_sites_solution_hydrogens geom
_atom_sites_solution_primary direct
_atom_sites_solution_secondary difmap
_audit_creation_method SHELXL-97
_cell_angle_alpha 90.00
_cell_angle_beta 90.00
_cell_angle_gamma 90.00
_cell_formula_units_Z 2
_cell_length_a 13.0161(12)
_cell_length_b 14.0693(13)
_cell_length_c 11.4942(11)
_cell_measurement_reflns_used 5059
_cell_measurement_temperature 293(2)
_cell_measurement_theta_max 55
_cell_measurement_theta_min 4.6
_cell_volume 2104.9(3)
_computing_cell_refinement SAINT
_computing_data_collection SMART
_computing_data_reduction SAINT
_computing_structure_refinement 'SHELXL-97 (Sheldrick, 1997)'
_computing_structure_solution 'SHELXS-97 (Sheldrick, 1990)'
_diffrn_ambient_temperature 293(2)
_diffrn_measured_fraction_theta_full 0.981
_diffrn_measured_fraction_theta_max 0.981
_diffrn_measurement_device_type 'Bruker SMART'
_diffrn_measurement_method \w-scan
_diffrn_radiation_monochromator graphite
_diffrn_radiation_source 'normal-focus sealed tube'
_diffrn_radiation_type MoK\a
_diffrn_radiation_wavelength 0.71073
_diffrn_reflns_av_R_equivalents 0.0138
_diffrn_reflns_av_sigmaI/netI 0.0235
_diffrn_reflns_limit_h_max 8
_diffrn_reflns_limit_h_min -16
_diffrn_reflns_limit_k_max 18
_diffrn_reflns_limit_k_min -16
_diffrn_reflns_limit_l_max 14
_diffrn_reflns_limit_l_min -14
_diffrn_reflns_number 12152
_diffrn_reflns_theta_full 27.59
_diffrn_reflns_theta_max 27.59
_diffrn_reflns_theta_min 2.13
_diffrn_standards_number 0
_exptl_absorpt_coefficient_mu 1.507
_exptl_absorpt_correction_T_max 0.5911
_exptl_absorpt_correction_T_min 0.5256
_exptl_absorpt_correction_type multi-scan
_exptl_crystal_colour purple
_exptl_crystal_density_diffrn 1.568
_exptl_crystal_density_meas ?
_exptl_crystal_density_method .
_exptl_crystal_description prism
_exptl_crystal_F_000 1016
_exptl_crystal_size_max 0.49
_exptl_crystal_size_mid 0.45
_exptl_crystal_size_min 0.39
_refine_diff_density_max 0.396
_refine_diff_density_min -0.398
_refine_diff_density_rms 0.071
_refine_ls_abs_structure_details 'Flack H D (1983), Acta Cryst. A39, 876-881'
_refine_ls_abs_structure_Flack 0.009(12)
_refine_ls_extinction_method none
_refine_ls_goodness_of_fit_ref 1.055
_refine_ls_hydrogen_treatment noref
_refine_ls_matrix_type full
_refine_ls_number_parameters 285
_refine_ls_number_reflns 4178
_refine_ls_number_restraints 2
_refine_ls_restrained_S_all 1.076
_refine_ls_R_factor_all 0.0238
_refine_ls_R_factor_gt 0.0228
_refine_ls_shift/su_max 0.001
_refine_ls_shift/su_mean 0.000
_refine_ls_structure_factor_coef Fsqd
_refine_ls_weighting_details 'calc w=1/[\s^2^(Fo^2^)+(0.0338P)^2^+0.5055P] where P=(Fo^2^+2Fc^2^)/3'
_refine_ls_weighting_scheme calc
_refine_ls_wR_factor_gt 0.0588
_refine_ls_wR_factor_ref 0.0598
_reflns_number_gt 4041
_reflns_number_total 4178
_reflns_threshold_expression I>2sigma(I)
_cod_data_source_file b305258c.txt
_cod_data_source_block Compound_3
_cod_depositor_comments
;
The following automatic conversions were performed:
'_symmetry_cell_setting' value 'Orthorhombic' changed to 'orthorhombic'
according to '/home/adriana/struct/CIF-dictionaries/cif_core.dic'
dictionary named 'cif_core.dic' version 2.4.1 from 2010-06-29.

Automatic conversion script
Id: cif_fix_enum 1555 2011-01-17 13:19:09Z saulius 
;
_cod_original_sg_symbol_H-M Pnn2
_cod_database_code 7013172

loop_
_symmetry_equiv_pos_as_xyz
'x, y, z'
'-x, -y, z'
'x+1/2, -y+1/2, z+1/2'
'-x+1/2, y+1/2, z+1/2'

loop_
_atom_site_label
_atom_site_type_symbol
_atom_site_fract_x
_atom_site_fract_y
_atom_site_fract_z
_atom_site_U_iso_or_equiv
_atom_site_adp_type
_atom_site_occupancy
_atom_site_symmetry_multiplicity
_atom_site_calc_flag
_atom_site_refinement_flags
_atom_site_disorder_assembly
_atom_site_disorder_group
Ni1 Ni 1.162515(15) 0.588162(14) -2.00202(3) 0.01996(6) Uani 1 1 d . . .
Ni2 Ni 1.0000 0.5000 -1.99950(4) 0.01753(7) Uani 1 2 d S . .
N1 N 1.22069(13) 0.46191(12) -2.06678(15) 0.0223(3) Uani 1 1 d . . .
N2 N 1.05423(15) 0.41771(13) -2.11582(18) 0.0213(4) Uani 1 1 d . . .
N3 N 0.88854(12) 0.37909(12) -2.17028(15) 0.0229(3) Uani 1 1 d . . .
N4 N 1.17492(13) 0.52866(12) -1.83351(16) 0.0236(3) Uani 1 1 d . . .
N5 N 1.05104(16) 0.41729(12) -1.88221(18) 0.0220(4) Uani 1 1 d . . .
N6 N 0.93063(13) 0.30434(12) -1.93635(17) 0.0268(4) Uani 1 1 d . . .
N7 N 1.36797(16) 0.70688(16) -2.0182(2) 0.0474(6) Uani 1 1 d . . .
C1 C 1.29411(14) 0.66336(13) -2.0080(3) 0.0287(4) Uani 1 1 d . . .
C11 C 1.15793(14) 0.39668(15) -2.11591(19) 0.0225(4) Uani 1 1 d . . .
C12 C 1.19958(17) 0.31020(15) -2.1574(2) 0.0340(5) Uani 1 1 d . . .
H12A H 1.1568 0.2642 -2.1894 0.041 Uiso 1 1 calc R . .
C13 C 1.30370(18) 0.29459(17) -2.1501(2) 0.0394(6) Uani 1 1 d . . .
H13A H 1.3314 0.2384 -2.1790 0.047 Uiso 1 1 calc R . .
C14 C 1.36782(18) 0.36216(18) -2.0998(2) 0.0378(5) Uani 1 1 d . . .
H14A H 1.4384 0.3527 -2.0943 0.045 Uiso 1 1 calc R . .
C15 C 1.32199(16) 0.44377(16) -2.0586(2) 0.0301(5) Uani 1 1 d . . .
H15A H 1.3635 0.4890 -2.0230 0.036 Uiso 1 1 calc R . .
C31 C 0.98931(15) 0.38523(15) -2.20061(18) 0.0241(4) Uani 1 1 d . . .
C32 C 1.02032(17) 0.36406(18) -2.3156(2) 0.0341(5) Uani 1 1 d . . .
H32A H 1.0891 0.3689 -2.3365 0.041 Uiso 1 1 calc R . .
C33 C 0.94846(19) 0.3363(2) -2.3964(2) 0.0414(6) Uani 1 1 d . . .
H33A H 0.9687 0.3204 -2.4715 0.050 Uiso 1 1 calc R . .
C34 C 0.84514(19) 0.3322(2) -2.3651(2) 0.0416(6) Uani 1 1 d . . .
H34A H 0.7951 0.3150 -2.4188 0.050 Uiso 1 1 calc R . .
C35 C 0.81968(17) 0.35446(18) -2.2524(2) 0.0320(5) Uani 1 1 d . . .
H35A H 0.7507 0.3524 -2.2315 0.038 Uiso 1 1 calc R . .
C41 C 1.11717(15) 0.45330(14) -1.79972(18) 0.0243(4) Uani 1 1 d . . .
C42 C 1.12265(19) 0.41911(17) -1.6848(2) 0.0349(5) Uani 1 1 d . . .
H42A H 1.0810 0.3690 -1.6611 0.042 Uiso 1 1 calc R . .
C43 C 1.1905(2) 0.4606(2) -1.6076(2) 0.0433(6) Uani 1 1 d . . .
H43A H 1.1954 0.4379 -1.5318 0.052 Uiso 1 1 calc R . .
C44 C 1.2511(2) 0.5358(2) -1.6430(2) 0.0417(6) Uani 1 1 d . . .
H44A H 1.2977 0.5641 -1.5923 0.050 Uiso 1 1 calc R . .
C45 C 1.24033(17) 0.56765(16) -1.7554(2) 0.0309(4) Uani 1 1 d . . .
H45A H 1.2803 0.6189 -1.7792 0.037 Uiso 1 1 calc R . .
C61 C 1.02097(16) 0.32365(15) -1.88253(19) 0.0263(4) Uani 1 1 d . . .
C62 C 1.08113(18) 0.24906(16) -1.8376(3) 0.0383(6) Uani 1 1 d . . .
H62A H 1.1430 0.2623 -1.8005 0.046 Uiso 1 1 calc R . .
C63 C 1.0482(2) 0.15664(18) -1.8486(3) 0.0574(9) Uani 1 1 d . . .
H63A H 1.0873 0.1071 -1.8184 0.069 Uiso 1 1 calc R . .
C64 C 0.9564(2) 0.13766(18) -1.9048(4) 0.0640(10) Uani 1 1 d . . .
H64A H 0.9326 0.0756 -1.9126 0.077 Uiso 1 1 calc R . .
C65 C 0.90147(19) 0.21258(16) -1.9488(3) 0.0439(6) Uani 1 1 d . . .
H65A H 0.8411 0.1997 -1.9891 0.053 Uiso 1 1 calc R . .
C1S C 0.48466(14) 0.44402(14) -1.80365(18) 0.1101(8) Uani 0.50 1 d PD . 1
H1SA H 0.5318 0.4117 -1.8557 0.132 Uiso 0.50 1 calc PR . 1
H1SB H 0.4167 0.4387 -1.8377 0.132 Uiso 0.50 1 calc PR . 1
Cl2S Cl 0.48343(14) 0.38081(14) -1.67211(16) 0.0653(4) Uani 0.50 1 d PD A 1
Cl1S Cl 0.48466(14) 0.44402(14) -1.80365(18) 0.1101(8) Uani 0.50 1 d P . 2

loop_
_atom_site_aniso_label
_atom_site_aniso_U_11
_atom_site_aniso_U_22
_atom_site_aniso_U_33
_atom_site_aniso_U_23
_atom_site_aniso_U_13
_atom_site_aniso_U_12
Ni1 0.01434(10) 0.02113(10) 0.02443(11) -0.00174(13) -0.00022(13) -0.00095(7)
Ni2 0.01366(13) 0.01817(13) 0.02076(14) 0.000 0.000 0.00091(9)
N1 0.0168(8) 0.0249(8) 0.0252(8) -0.0031(7) 0.0001(6) 0.0019(6)
N2 0.0164(10) 0.0232(9) 0.0242(9) -0.0032(7) 0.0009(8) -0.0002(7)
N3 0.0161(8) 0.0269(7) 0.0258(8) -0.0030(7) -0.0005(6) -0.0015(6)
N4 0.0194(8) 0.0257(8) 0.0258(9) -0.0036(7) -0.0014(7) 0.0023(6)
N5 0.0172(10) 0.0214(8) 0.0273(10) 0.0029(7) -0.0013(8) 0.0025(6)
N6 0.0220(9) 0.0230(8) 0.0353(10) 0.0033(7) -0.0024(7) -0.0010(6)
N7 0.0285(9) 0.0526(11) 0.0612(17) -0.0016(12) -0.0013(11) -0.0158(8)
C1 0.0222(8) 0.0316(9) 0.0324(10) -0.0036(11) -0.0019(12) -0.0012(7)
C11 0.0174(10) 0.0268(9) 0.0232(9) -0.0006(8) 0.0015(7) 0.0015(7)
C12 0.0248(11) 0.0290(10) 0.0482(13) -0.0130(11) -0.0015(10) 0.0013(8)
C13 0.0258(11) 0.0345(11) 0.0579(16) -0.0167(12) -0.0010(11) 0.0104(9)
C14 0.0194(10) 0.0434(13) 0.0507(15) -0.0115(11) -0.0029(10) 0.0084(9)
C15 0.0190(10) 0.0346(11) 0.0368(12) -0.0075(10) -0.0052(9) 0.0005(8)
C31 0.0193(9) 0.0248(9) 0.0280(10) -0.0016(8) -0.0001(8) -0.0017(7)
C32 0.0218(10) 0.0519(14) 0.0285(10) -0.0076(10) 0.0049(9) -0.0027(9)
C33 0.0331(13) 0.0641(17) 0.0269(11) -0.0114(11) 0.0007(9) -0.0030(11)
C34 0.0290(12) 0.0645(17) 0.0312(12) -0.0113(12) -0.0047(9) -0.0069(11)
C35 0.0208(10) 0.0413(12) 0.0340(11) -0.0070(10) -0.0014(9) -0.0045(9)
C41 0.0190(10) 0.0258(9) 0.0281(10) 0.0011(8) 0.0003(8) 0.0057(7)
C42 0.0361(13) 0.0418(12) 0.0268(11) 0.0056(9) -0.0035(10) -0.0011(9)
C43 0.0490(15) 0.0552(15) 0.0257(11) 0.0033(11) -0.0072(11) 0.0029(12)
C44 0.0413(14) 0.0515(14) 0.0323(12) -0.0092(11) -0.0130(11) -0.0006(11)
C45 0.0266(11) 0.0327(10) 0.0336(11) -0.0070(9) -0.0035(9) 0.0011(9)
C61 0.0209(9) 0.0257(9) 0.0324(10) 0.0039(9) 0.0009(8) 0.0023(8)
C62 0.0263(12) 0.0289(11) 0.0596(16) 0.0075(11) -0.0130(11) 0.0030(9)
C63 0.0384(15) 0.0275(11) 0.106(3) 0.0194(14) -0.0245(16) 0.0027(10)
C64 0.0433(16) 0.0220(11) 0.127(3) 0.0120(15) -0.0284(18) -0.0066(10)
C65 0.0296(12) 0.0238(10) 0.0784(18) 0.0060(12) -0.0133(12) -0.0054(9)
C1S 0.0742(11) 0.1493(17) 0.1069(15) -0.0650(13) -0.0354(11) 0.0494(12)
Cl2S 0.0561(9) 0.0781(11) 0.0617(9) 0.0112(9) 0.0062(8) 0.0081(8)
Cl1S 0.0742(11) 0.1493(17) 0.1069(15) -0.0650(13) -0.0354(11) 0.0494(12)

loop_
_atom_type_symbol
_atom_type_description
_atom_type_scat_dispersion_real
_atom_type_scat_dispersion_imag
_atom_type_scat_source
C C 0.0033 0.0016 'International Tables Vol C Tables 4.2.6.8 and 6.1.1.4'
H H 0.0000 0.0000 'International Tables Vol C Tables 4.2.6.8 and 6.1.1.4'
N N 0.0061 0.0033 'International Tables Vol C Tables 4.2.6.8 and 6.1.1.4'
Cl Cl 0.1484 0.1585 'International Tables Vol C Tables 4.2.6.8 and 6.1.1.4'
Ni Ni 0.3393 1.1124 'International Tables Vol C Tables 4.2.6.8 and 6.1.1.4'

loop_
_geom_angle_atom_site_label_1
_geom_angle_atom_site_label_2
_geom_angle_atom_site_label_3
_geom_angle
_geom_angle_site_symmetry_1
_geom_angle_site_symmetry_3
_geom_angle_publ_flag
C1 Ni1 N1 97.32(8) . . ?
C1 Ni1 N6 97.25(8) . 2_765 ?
N1 Ni1 N6 165.43(7) . 2_765 ?
C1 Ni1 N3 97.05(9) . 2_765 ?
N1 Ni1 N3 88.44(7) . 2_765 ?
N6 Ni1 N3 89.44(7) 2_765 2_765 ?
C1 Ni1 N4 100.02(10) . . ?
N1 Ni1 N4 87.81(7) . . ?
N6 Ni1 N4 90.00(7) 2_765 . ?
N3 Ni1 N4 162.85(6) 2_765 . ?
C1 Ni1 Ni2 178.17(7) . . ?
N1 Ni1 Ni2 83.44(5) . . ?
N6 Ni1 Ni2 81.99(5) 2_765 . ?
N3 Ni1 Ni2 81.30(5) 2_765 . ?
N4 Ni1 Ni2 81.66(5) . . ?
N5 Ni2 N5 89.65(12) 2_765 . ?
N5 Ni2 N2 89.78(6) 2_765 2_765 ?
N5 Ni2 N2 178.70(11) . 2_765 ?
N5 Ni2 N2 178.70(11) 2_765 . ?
N5 Ni2 N2 89.78(6) . . ?
N2 Ni2 N2 90.81(12) 2_765 . ?
N5 Ni2 Ni1 90.01(6) 2_765 . ?
N5 Ni2 Ni1 90.95(6) . . ?
N2 Ni2 Ni1 90.23(6) 2_765 . ?
N2 Ni2 Ni1 88.83(6) . . ?
N5 Ni2 Ni1 90.95(6) 2_765 2_765 ?
N5 Ni2 Ni1 90.01(6) . 2_765 ?
N2 Ni2 Ni1 88.83(6) 2_765 2_765 ?
N2 Ni2 Ni1 90.22(6) . 2_765 ?
Ni1 Ni2 Ni1 178.65(2) . 2_765 ?
C15 N1 C11 119.48(17) . . ?
C15 N1 Ni1 119.73(14) . . ?
C11 N1 Ni1 120.78(13) . . ?
C31 N2 C11 122.08(19) . . ?
C31 N2 Ni2 118.31(15) . . ?
C11 N2 Ni2 119.52(15) . . ?
C35 N3 C31 118.57(19) . . ?
C35 N3 Ni1 119.49(14) . 2_765 ?
C31 N3 Ni1 121.89(13) . 2_765 ?
C45 N4 C41 118.40(19) . . ?
C45 N4 Ni1 119.65(15) . . ?
C41 N4 Ni1 121.94(14) . . ?
C61 N5 C41 122.17(19) . . ?
C61 N5 Ni2 119.04(15) . . ?
C41 N5 Ni2 118.79(14) . . ?
C65 N6 C61 118.84(19) . . ?
C65 N6 Ni1 119.47(15) . 2_765 ?
C61 N6 Ni1 121.69(14) . 2_765 ?
N7 C1 Ni1 176.0(3) . . ?
N1 C11 N2 116.39(18) . . ?
N1 C11 C12 119.53(18) . . ?
N2 C11 C12 123.96(19) . . ?
C13 C12 C11 119.6(2) . . ?
C12 C13 C14 120.5(2) . . ?
C15 C14 C13 116.9(2) . . ?
N1 C15 C14 123.9(2) . . ?
N3 C31 N2 115.73(18) . . ?
N3 C31 C32 120.11(19) . . ?
N2 C31 C32 124.05(19) . . ?
C33 C32 C31 119.8(2) . . ?
C32 C33 C34 119.6(2) . . ?
C35 C34 C33 117.8(2) . . ?
N3 C35 C34 124.0(2) . . ?
N4 C41 N5 115.90(18) . . ?
N4 C41 C42 120.51(19) . . ?
N5 C41 C42 123.5(2) . . ?
C43 C42 C41 119.4(2) . . ?
C44 C43 C42 120.0(2) . . ?
C45 C44 C43 117.9(2) . . ?
N4 C45 C44 123.8(2) . . ?
N6 C61 N5 116.11(18) . . ?
N6 C61 C62 120.03(19) . . ?
N5 C61 C62 123.7(2) . . ?
C63 C62 C61 119.8(2) . . ?
C62 C63 C64 119.6(2) . . ?
C65 C64 C63 118.3(2) . . ?
N6 C65 C64 123.3(2) . . ?
C1S C1S Cl2S 119.58(10) 2_665 . ?

loop_
_geom_bond_atom_site_label_1
_geom_bond_atom_site_label_2
_geom_bond_distance
_geom_bond_site_symmetry_2
_geom_bond_publ_flag
Ni1 C1 2.0144(19) . ?
Ni1 N1 2.0695(17) . ?
Ni1 N6 2.0801(17) 2_765 ?
Ni1 N3 2.0962(18) 2_765 ?
Ni1 N4 2.1163(19) . ?
Ni1 Ni2 2.4523(3) . ?
Ni2 N5 1.9007(19) 2_765 ?
Ni2 N5 1.9007(19) . ?
Ni2 N2 1.904(2) 2_765 ?
Ni2 N2 1.904(2) . ?
Ni2 Ni1 2.4523(3) 2_765 ?
N1 C15 1.346(3) . ?
N1 C11 1.352(3) . ?
N2 C31 1.368(3) . ?
N2 C11 1.382(3) . ?
N3 C35 1.347(3) . ?
N3 C31 1.360(2) . ?
N3 Ni1 2.0962(18) 2_765 ?
N4 C45 1.353(3) . ?
N4 C41 1.356(3) . ?
N5 C61 1.374(3) . ?
N5 C41 1.377(3) . ?
N6 C65 1.353(3) . ?
N6 C61 1.356(3) . ?
N6 Ni1 2.0800(17) 2_765 ?
N7 C1 1.146(3) . ?
C11 C12 1.415(3) . ?
C12 C13 1.375(3) . ?
C13 C14 1.391(3) . ?
C14 C15 1.378(3) . ?
C31 C32 1.414(3) . ?
C32 C33 1.375(3) . ?
C33 C34 1.393(3) . ?
C34 C35 1.373(3) . ?
C41 C42 1.407(3) . ?
C42 C43 1.382(4) . ?
C43 C44 1.381(4) . ?
C44 C45 1.375(4) . ?
C61 C62 1.408(3) . ?
C62 C63 1.375(3) . ?
C63 C64 1.384(4) . ?
C64 C65 1.370(4) . ?
C1S C1S 1.625(4) 2_665 ?
C1S Cl2S 1.754(3) . ?

loop_
_cod_changelog_entry_id
_cod_changelog_entry_author
_cod_changelog_entry_date
_cod_changelog_entry_text
1 'Vaitkus, Antanas' 2022-05-06T18:40:00+03:00 'Updated bibliographic information.'
